data_7025574
loop_
_publ_author_name
'Cui, Peng'
'Chen, Yaofeng'
'Borzov, Maxim V.'

_publ_section_title
;
 Neodymium(III) phosphinidene complexes supported by
 pentamethylcyclopentadienyl and hydrotris(pyrazolyl)borate ligands.
;
_journal_issue 29
_journal_name_full 'Dalton transactions (Cambridge, England : 2003)'
_journal_page_first 6886
_journal_page_last 6890
_journal_paper_doi 10.1039/C001839B
_journal_volume 39
_journal_year 2010
_chemical_formula_moiety 'C86 H94 B2 N12 Nd2 O2 P2, C4 H8 O'
_chemical_formula_sum 'C90 H102 B2 N12 Nd2 O3 P2'
_chemical_formula_weight 1771.88
_chemical_name_common
;
Bis(bis(3-phenyl-1H-pyrazolyl)(5-phenyl-1H-pyrazolyl)borate-
eta$3!-kappaN$2'!,N$2''!,N$2'''!)bis(mu-(2,6-(1-
methylethyl)phenyl)phosphinidene)di(tetrahydrofuran)dineodymium(iii),
tetrahydrofuran adduct
;
_chemical_name_systematic
;
Bis[bis(3-phenyl-1<i>H</i>-pyrazolyl)(5-phenyl-1<i>H</i>-pyrazolyl)borate-
\h^3^-\k<i>N</i>^2'^,<i>N</i>^2''^,<i>N</i>^2'''^]bis{\m-[2,6-
(1-methylethyl)phenyl]phosphinidene}di(tetrahydrofuran)dineodymium(III),
tetrahydrofuran adduct
;
_space_group_IT_number 2
_symmetry_cell_setting triclinic
_symmetry_space_group_name_Hall '-P 1'
_symmetry_space_group_name_H-M 'P -1'
_atom_sites_solution_hydrogens geom
_atom_sites_solution_primary direct
_atom_sites_solution_secondary difmap
_audit_creation_method SHELXL-97
_audit_update_record
;
2010-05-11 # Formatted by publCIF
;
_cell_angle_alpha 98.263(2)
_cell_angle_beta 109.668(2)
_cell_angle_gamma 109.723(2)
_cell_formula_units_Z 1
_cell_length_a 11.9838(16)
_cell_length_b 14.2191(19)
_cell_length_c 14.739(2)
_cell_measurement_reflns_used 2669
_cell_measurement_temperature 293(2)
_cell_measurement_theta_max 23.92
_cell_measurement_theta_min 2.26
_cell_volume 2130.4(5)
_computing_cell_refinement 'SAINT v7.34A (Bruker, 2007)'
_computing_data_collection 'BRUKER AXS APEX-2 V1.0-8 (Bruker, 2007)'
_computing_data_reduction 'SAINT v7.34A (Bruker, 2007)'
_computing_molecular_graphics
;
SHELXTL97 (Sheldrick, 2008), <i>OLEX2</i> (Dolomanov <i>et al.</i>, 2009)
;
_computing_publication_material
;
<i>SHELXTL97</i> (Sheldrick, 2008), <i>OLEX2</i> (Dolomanov <i>et al.</i>, 2009)
;
_computing_structure_refinement 'SHELXL97 (Sheldrick, 2008)'
_computing_structure_solution 'SHELXS97 (Sheldrick, 2008)'
_diffrn_ambient_temperature 293(2)
_diffrn_detector_area_resol_mean 8.333
_diffrn_measured_fraction_theta_full 0.979
_diffrn_measured_fraction_theta_max 0.979
_diffrn_measurement_device_type 'BRUKER SMART CCD'
_diffrn_measurement_method 'phi and omega scans'
_diffrn_radiation_monochromator graphite
_diffrn_radiation_source 'fine-focus sealed tube'
_diffrn_radiation_type MoK\a
_diffrn_radiation_wavelength 0.71073
_diffrn_reflns_av_R_equivalents 0.0375
_diffrn_reflns_av_sigmaI/netI 0.0827
_diffrn_reflns_limit_h_max 14
_diffrn_reflns_limit_h_min -14
_diffrn_reflns_limit_k_max 13
_diffrn_reflns_limit_k_min -16
_diffrn_reflns_limit_l_max 17
_diffrn_reflns_limit_l_min -16
_diffrn_reflns_number 10502
_diffrn_reflns_theta_full 25.10
_diffrn_reflns_theta_max 25.10
_diffrn_reflns_theta_min 1.86
_diffrn_standards_number 0
_exptl_absorpt_coefficient_mu 1.299
_exptl_absorpt_correction_T_max 0.7289
_exptl_absorpt_correction_T_min 0.6521
_exptl_absorpt_correction_type multi-scan
_exptl_absorpt_process_details '<i>SADABS</i> (Sheldrick, 1996)'
_exptl_crystal_colour red
_exptl_crystal_density_diffrn 1.381
_exptl_crystal_density_method 'not measured'
_exptl_crystal_description Block
_exptl_crystal_F_000 910
_exptl_crystal_size_max 0.36
_exptl_crystal_size_mid 0.34
_exptl_crystal_size_min 0.26
_refine_diff_density_max 1.429
_refine_diff_density_min -0.788
_refine_diff_density_rms 0.107
_refine_ls_extinction_method none
_refine_ls_goodness_of_fit_ref 0.980
_refine_ls_hydrogen_treatment mixed
_refine_ls_matrix_type full
_refine_ls_number_parameters 550
_refine_ls_number_reflns 7428
_refine_ls_number_restraints 159
_refine_ls_restrained_S_all 0.974
_refine_ls_R_factor_all 0.0727
_refine_ls_R_factor_gt 0.0535
_refine_ls_shift/su_max 0.001
_refine_ls_shift/su_mean 0.000
_refine_ls_structure_factor_coef Fsqd
_refine_ls_weighting_details 'calc w=1/[\s^2^(Fo^2^)+(0.0644P)^2^+0.0000P] where P=(Fo^2^+2Fc^2^)/3'
_refine_ls_weighting_scheme calc
_refine_ls_wR_factor_gt 0.1179
_refine_ls_wR_factor_ref 0.1247
_reflns_number_gt 5860
_reflns_number_total 7428
_reflns_threshold_expression >2sigma(I)
_cod_data_source_file c001839b.txt
_cod_data_source_block a
_cod_database_code 7025574

loop_
_symmetry_equiv_pos_as_xyz
'x, y, z'
'-x, -y, -z'

loop_
_atom_site_label
_atom_site_type_symbol
_atom_site_fract_x
_atom_site_fract_y
_atom_site_fract_z
_atom_site_U_iso_or_equiv
_atom_site_adp_type
_atom_site_occupancy
_atom_site_symmetry_multiplicity
_atom_site_calc_flag
_atom_site_refinement_flags
_atom_site_disorder_assembly
_atom_site_disorder_group
O1S O 0.943(2) 0.5429(18) 0.9373(17) 0.177(7) Uani 0.50 1 d PDU A -1
C1S C 1.033(3) 0.5812(14) 1.0398(17) 0.170(8) Uani 0.50 1 d PDU A -1
H1SB H 1.0226 0.6377 1.0758 0.205 Uiso 0.50 1 calc PR A -1
H1SA H 1.1221 0.6065 1.0451 0.205 Uiso 0.50 1 calc PR A -1
C2S C 1.004(3) 0.491(2) 1.0810(14) 0.151(7) Uani 0.50 1 d PDU A -1
H2SA H 0.9385 0.4866 1.1065 0.181 Uiso 0.50 1 calc PR A -1
H2SB H 1.0821 0.4962 1.1347 0.181 Uiso 0.50 1 calc PR A -1
C3S C 0.956(3) 0.3989(15) 0.993(2) 0.171(8) Uani 0.50 1 d PDU A -1
H3SB H 1.0256 0.3798 0.9914 0.205 Uiso 0.50 1 calc PR A -1
H3SA H 0.8875 0.3393 0.9946 0.205 Uiso 0.50 1 calc PR A -1
C4S C 0.904(3) 0.4337(19) 0.9040(15) 0.171(8) Uani 0.50 1 d PDU A -1
H4SB H 0.9383 0.4177 0.8556 0.206 Uiso 0.50 1 calc PR A -1
H4SA H 0.8100 0.3981 0.8718 0.206 Uiso 0.50 1 calc PR A -1
Nd1 Nd 0.91357(3) 0.87883(2) 0.56220(2) 0.03590(12) Uani 1 1 d . . .
P1 P 0.95021(16) 0.90546(11) 0.38949(11) 0.0416(4) Uani 1 1 d . . .
N1 N 0.9111(4) 0.8442(4) 0.7380(4) 0.0451(12) Uani 1 1 d . . .
N2 N 0.9606(5) 0.7740(4) 0.7701(4) 0.0507(13) Uani 1 1 d . . .
N3 N 1.0999(5) 0.8282(4) 0.6240(4) 0.0484(12) Uani 1 1 d . . .
N4 N 1.1194(5) 0.7733(4) 0.6911(4) 0.0436(12) Uani 1 1 d . . .
N5 N 0.8149(4) 0.6710(4) 0.5393(4) 0.0438(12) Uani 1 1 d . . .
N6 N 0.8847(5) 0.6371(4) 0.6106(4) 0.0481(12) Uani 1 1 d . . .
C1 C 0.8745(5) 0.8086(4) 0.2652(4) 0.0407(13) Uani 1 1 d . . .
C2 C 0.8884(6) 0.7129(5) 0.2559(5) 0.0480(15) Uani 1 1 d . . .
C3 C 0.8311(7) 0.6408(5) 0.1613(5) 0.067(2) Uani 1 1 d . . .
H3 H 0.8401 0.5780 0.1552 0.080 Uiso 1 1 calc R . .
C4 C 0.7616(8) 0.6606(6) 0.0769(5) 0.079(2) Uani 1 1 d . . .
H4 H 0.7232 0.6113 0.0143 0.095 Uiso 1 1 calc R . .
C5 C 0.7489(7) 0.7528(5) 0.0851(5) 0.0609(18) Uani 1 1 d . . .
H5 H 0.7025 0.7660 0.0275 0.073 Uiso 1 1 calc R . .
C6 C 0.8033(6) 0.8266(5) 0.1767(4) 0.0461(14) Uani 1 1 d . . .
C7 C 0.9640(6) 0.6850(5) 0.3468(5) 0.0540(16) Uani 1 1 d . . .
H7 H 0.9623 0.7249 0.4060 0.065 Uiso 1 1 calc R . .
C8 C 1.1065(7) 0.7212(6) 0.3642(6) 0.073(2) Uani 1 1 d . . .
H8B H 1.1533 0.7068 0.4236 0.109 Uiso 1 1 calc R . .
H8C H 1.1434 0.7949 0.3726 0.109 Uiso 1 1 calc R . .
H8A H 1.1127 0.6847 0.3072 0.109 Uiso 1 1 calc R . .
C9 C 0.9070(8) 0.5717(5) 0.3431(6) 0.074(2) Uani 1 1 d . . .
H9B H 0.9169 0.5304 0.2913 0.111 Uiso 1 1 calc R . .
H9A H 0.8162 0.5493 0.3287 0.111 Uiso 1 1 calc R . .
H9C H 0.9515 0.5633 0.4069 0.111 Uiso 1 1 calc R . .
C10 C 0.7768(7) 0.9245(5) 0.1798(5) 0.0561(17) Uani 1 1 d . . .
H10 H 0.8477 0.9783 0.2405 0.067 Uiso 1 1 calc R . .
C11 C 0.7814(10) 0.9677(7) 0.0909(6) 0.102(3) Uani 1 1 d . . .
H11A H 0.7060 0.9224 0.0307 0.152 Uiso 1 1 calc R . .
H11B H 0.8585 0.9714 0.0822 0.152 Uiso 1 1 calc R . .
H11C H 0.7827 1.0362 0.1042 0.152 Uiso 1 1 calc R . .
C12 C 0.6543(8) 0.9084(7) 0.1931(7) 0.088(3) Uani 1 1 d . . .
H12A H 0.5838 0.8476 0.1417 0.131 Uiso 1 1 calc R . .
H12C H 0.6354 0.9684 0.1879 0.131 Uiso 1 1 calc R . .
H12B H 0.6648 0.8988 0.2581 0.131 Uiso 1 1 calc R . .
C20 C 0.9457(8) 0.7620(6) 0.8538(6) 0.074(2) Uani 1 1 d . . .
H20 H 0.9709 0.7184 0.8894 0.089 Uiso 1 1 calc R . .
C21 C 0.8891(9) 0.8219(7) 0.8793(6) 0.083(3) Uani 1 1 d . . .
H21 H 0.8698 0.8287 0.9353 0.100 Uiso 1 1 calc R . .
C22 C 0.8654(6) 0.8715(5) 0.8050(5) 0.0549(16) Uani 1 1 d . . .
C23 C 0.8057(7) 0.9464(5) 0.8007(5) 0.0538(16) Uani 1 1 d . . .
C24 C 0.8547(8) 1.0386(6) 0.7806(6) 0.079(2) Uani 1 1 d . . .
H24 H 0.9245 1.0537 0.7623 0.094 Uiso 1 1 calc R . .
C25 C 0.8006(11) 1.1093(8) 0.7876(8) 0.109(3) Uani 1 1 d . . .
H25 H 0.8355 1.1727 0.7752 0.131 Uiso 1 1 calc R . .
C26 C 0.6974(11) 1.0879(9) 0.8123(7) 0.107(3) Uani 1 1 d . . .
H26 H 0.6610 1.1360 0.8149 0.128 Uiso 1 1 calc R . .
C27 C 0.6467(8) 0.9978(8) 0.8332(6) 0.086(3) Uani 1 1 d . . .
H27 H 0.5767 0.9836 0.8511 0.104 Uiso 1 1 calc R . .
C28 C 0.7017(7) 0.9268(6) 0.8272(5) 0.071(2) Uani 1 1 d . . .
H28 H 0.6676 0.8644 0.8414 0.085 Uiso 1 1 calc R . .
C29 C 1.2069(7) 0.8611(5) 0.6085(5) 0.0600(18) Uani 1 1 d . . .
H29 H 1.2199 0.9001 0.5645 0.072 Uiso 1 1 calc R . .
C30 C 1.2977(6) 0.8296(5) 0.6670(5) 0.0595(18) Uani 1 1 d . . .
H30 H 1.3807 0.8435 0.6701 0.071 Uiso 1 1 calc R . .
C31 C 1.2390(6) 0.7741(5) 0.7188(5) 0.0493(15) Uani 1 1 d . . .
C32 C 1.2951(6) 0.7285(5) 0.7945(5) 0.0505(16) Uani 1 1 d . . .
C33 C 1.3679(7) 0.6760(5) 0.7794(5) 0.0636(19) Uani 1 1 d . . .
H33 H 1.3795 0.6692 0.7200 0.076 Uiso 1 1 calc R . .
C34 C 1.4239(8) 0.6335(6) 0.8502(7) 0.082(3) Uani 1 1 d . . .
H34 H 1.4717 0.5975 0.8379 0.099 Uiso 1 1 calc R . .
C35 C 1.4093(8) 0.6439(7) 0.9383(7) 0.088(3) Uani 1 1 d . . .
H35 H 1.4453 0.6136 0.9854 0.105 Uiso 1 1 calc R . .
C36 C 1.3416(8) 0.6992(7) 0.9575(6) 0.084(3) Uani 1 1 d . . .
H36 H 1.3345 0.7090 1.0187 0.101 Uiso 1 1 calc R . .
C37 C 1.2845(8) 0.7401(6) 0.8859(6) 0.077(2) Uani 1 1 d . . .
H37 H 1.2374 0.7766 0.8990 0.092 Uiso 1 1 calc R . .
C38 C 0.8241(7) 0.5337(5) 0.5872(6) 0.0619(18) Uani 1 1 d . . .
H38 H 0.8535 0.4925 0.6240 0.074 Uiso 1 1 calc R . .
C39 C 0.7148(7) 0.4979(5) 0.5030(6) 0.0651(19) Uani 1 1 d . . .
H39 H 0.6543 0.4289 0.4715 0.078 Uiso 1 1 calc R . .
C40 C 0.7103(6) 0.5850(5) 0.4722(5) 0.0481(15) Uani 1 1 d . . .
C41 C 0.6079(6) 0.5848(5) 0.3817(5) 0.0500(15) Uani 1 1 d . . .
C42 C 0.6363(6) 0.6535(5) 0.3278(5) 0.0538(16) Uani 1 1 d . . .
H42 H 0.7200 0.7053 0.3506 0.065 Uiso 1 1 calc R . .
C43 C 0.5397(8) 0.6449(6) 0.2398(6) 0.074(2) Uani 1 1 d . . .
H43 H 0.5606 0.6900 0.2023 0.089 Uiso 1 1 calc R . .
C44 C 0.4164(8) 0.5739(7) 0.2057(6) 0.083(2) Uani 1 1 d . . .
H44 H 0.3525 0.5713 0.1468 0.099 Uiso 1 1 calc R . .
C45 C 0.3858(7) 0.5043(7) 0.2601(6) 0.084(3) Uani 1 1 d . . .
H45 H 0.3013 0.4539 0.2375 0.100 Uiso 1 1 calc R . .
C46 C 0.4818(7) 0.5107(6) 0.3477(6) 0.068(2) Uani 1 1 d . . .
H46 H 0.4616 0.4645 0.3844 0.081 Uiso 1 1 calc R . .
O1 O 0.6875(4) 0.8509(3) 0.5280(3) 0.0574(11) Uani 1 1 d DU B .
C47 C 0.5903(6) 0.7788(5) 0.5502(5) 0.0623(17) Uani 1 1 d DU . .
H47D H 0.5965 0.8079 0.6164 0.075 Uiso 0.53(2) 1 calc PR B 3
H47C H 0.5999 0.7136 0.5480 0.075 Uiso 0.53(2) 1 calc PR B 3
H47B H 0.6267 0.7739 0.6172 0.075 Uiso 0.47(2) 1 d PR B 2
H47A H 0.5540 0.7109 0.5034 0.075 Uiso 0.47(2) 1 d PR B 2
C48 C 0.4703(12) 0.7971(18) 0.5094(17) 0.101(8) Uani 0.47(2) 1 d PDU B 2
H48B H 0.4676 0.8482 0.5589 0.121 Uiso 0.47(2) 1 calc PR B 2
H48A H 0.3923 0.7330 0.4854 0.121 Uiso 0.47(2) 1 calc PR B 2
C49 C 0.4878(10) 0.8395(12) 0.4213(11) 0.084(5) Uani 0.47(2) 1 d PDU B 2
H49A H 0.4708 0.7847 0.3645 0.101 Uiso 0.47(2) 1 calc PR B 2
H49B H 0.4340 0.8768 0.3992 0.101 Uiso 0.47(2) 1 calc PR B 2
C50 C 0.6297(7) 0.9114(7) 0.4756(8) 0.096(3) Uani 1 1 d DU . .
H50C H 0.6270 0.8997 0.4083 0.115 Uiso 0.53(2) 1 calc PR B 3
H50D H 0.6801 0.9852 0.5111 0.115 Uiso 0.53(2) 1 calc PR B 3
H50A H 0.6579 0.9236 0.4230 0.115 Uiso 0.47(2) 1 d PR B 2
H50B H 0.6526 0.9775 0.5204 0.115 Uiso 0.47(2) 1 d PR B 2
C49A C 0.4949(11) 0.8776(11) 0.4707(17) 0.096(6) Uani 0.53(2) 1 d PDU B 3
H49C H 0.4356 0.8829 0.4099 0.115 Uiso 0.53(2) 1 calc PR B 3
H49D H 0.4932 0.9174 0.5291 0.115 Uiso 0.53(2) 1 calc PR B 3
C48A C 0.4633(8) 0.7622(10) 0.4700(11) 0.065(4) Uani 0.53(2) 1 d PDU B 3
H48D H 0.3911 0.7330 0.4882 0.078 Uiso 0.53(2) 1 calc PR B 3
H48C H 0.4458 0.7185 0.4055 0.078 Uiso 0.53(2) 1 calc PR B 3
B1 B 1.0029(7) 0.7072(6) 0.7096(6) 0.0492(18) Uani 1 1 d . . .
H1 H 1.032(6) 0.658(5) 0.755(5) 0.065(19) Uiso 1 1 d . . .

loop_
_atom_site_aniso_label
_atom_site_aniso_U_11
_atom_site_aniso_U_22
_atom_site_aniso_U_33
_atom_site_aniso_U_23
_atom_site_aniso_U_13
_atom_site_aniso_U_12
O1S 0.182(14) 0.175(11) 0.171(11) 0.072(9) 0.056(10) 0.078(11)
C1S 0.178(15) 0.171(10) 0.171(12) 0.082(9) 0.059(11) 0.082(12)
C2S 0.166(15) 0.156(12) 0.181(10) 0.076(9) 0.079(11) 0.106(11)
C3S 0.170(15) 0.171(10) 0.175(14) 0.061(9) 0.052(12) 0.090(12)
C4S 0.164(15) 0.184(11) 0.181(10) 0.068(9) 0.056(11) 0.099(12)
Nd1 0.03593(18) 0.03104(18) 0.04209(19) 0.01565(13) 0.01771(13) 0.01180(13)
P1 0.0494(9) 0.0310(8) 0.0393(8) 0.0093(6) 0.0189(7) 0.0106(7)
N1 0.039(3) 0.052(3) 0.053(3) 0.022(2) 0.024(2) 0.021(2)
N2 0.052(3) 0.059(3) 0.051(3) 0.031(3) 0.022(3) 0.027(3)
N3 0.047(3) 0.052(3) 0.062(3) 0.031(3) 0.030(3) 0.025(3)
N4 0.042(3) 0.048(3) 0.049(3) 0.023(2) 0.021(2) 0.022(2)
N5 0.038(3) 0.038(3) 0.055(3) 0.019(2) 0.017(2) 0.015(2)
N6 0.047(3) 0.038(3) 0.064(3) 0.025(2) 0.023(3) 0.018(2)
C1 0.037(3) 0.032(3) 0.045(3) 0.005(3) 0.018(3) 0.007(3)
C2 0.039(3) 0.041(3) 0.061(4) 0.008(3) 0.026(3) 0.011(3)
C3 0.072(5) 0.047(4) 0.064(5) -0.011(4) 0.022(4) 0.023(4)
C4 0.087(6) 0.071(5) 0.049(4) -0.016(4) 0.011(4) 0.029(5)
C5 0.061(4) 0.062(5) 0.040(4) 0.003(3) 0.014(3) 0.015(4)
C6 0.042(3) 0.047(4) 0.042(3) 0.011(3) 0.018(3) 0.009(3)
C7 0.060(4) 0.042(4) 0.063(4) 0.012(3) 0.027(3) 0.025(3)
C8 0.055(5) 0.068(5) 0.093(6) 0.025(4) 0.025(4) 0.027(4)
C9 0.082(5) 0.046(4) 0.112(6) 0.031(4) 0.052(5) 0.031(4)
C10 0.064(4) 0.044(4) 0.044(4) 0.010(3) 0.008(3) 0.019(3)
C11 0.139(9) 0.081(6) 0.064(5) 0.032(5) 0.019(5) 0.039(6)
C12 0.073(6) 0.083(6) 0.105(7) 0.007(5) 0.029(5) 0.047(5)
C20 0.104(6) 0.088(6) 0.070(5) 0.054(4) 0.052(5) 0.057(5)
C21 0.127(7) 0.113(7) 0.066(5) 0.056(5) 0.067(5) 0.075(6)
C22 0.055(4) 0.066(4) 0.052(4) 0.022(3) 0.030(3) 0.024(4)
C23 0.062(4) 0.067(4) 0.046(4) 0.026(3) 0.029(3) 0.032(4)
C24 0.100(6) 0.087(6) 0.095(6) 0.048(5) 0.069(5) 0.053(5)
C25 0.159(10) 0.096(7) 0.146(9) 0.065(7) 0.109(8) 0.080(8)
C26 0.149(10) 0.140(10) 0.103(7) 0.060(7) 0.075(7) 0.110(9)
C27 0.075(6) 0.131(8) 0.072(5) 0.024(5) 0.038(5) 0.059(6)
C28 0.070(5) 0.091(6) 0.067(5) 0.033(4) 0.045(4) 0.032(5)
C29 0.059(4) 0.059(4) 0.072(5) 0.035(4) 0.036(4) 0.020(4)
C30 0.043(4) 0.075(5) 0.073(5) 0.030(4) 0.029(3) 0.030(4)
C31 0.044(4) 0.053(4) 0.052(4) 0.018(3) 0.016(3) 0.024(3)
C32 0.043(4) 0.041(4) 0.054(4) 0.010(3) 0.008(3) 0.016(3)
C33 0.057(4) 0.064(5) 0.064(4) 0.019(4) 0.012(4) 0.031(4)
C34 0.062(5) 0.073(6) 0.099(7) 0.023(5) 0.010(5) 0.039(4)
C35 0.065(5) 0.083(6) 0.095(7) 0.042(5) 0.007(5) 0.028(5)
C36 0.068(5) 0.108(7) 0.063(5) 0.037(5) 0.011(4) 0.032(5)
C37 0.074(5) 0.096(6) 0.062(5) 0.028(4) 0.019(4) 0.045(5)
C38 0.069(5) 0.043(4) 0.085(5) 0.032(4) 0.037(4) 0.025(4)
C39 0.066(5) 0.042(4) 0.079(5) 0.023(4) 0.027(4) 0.013(4)
C40 0.052(4) 0.035(3) 0.058(4) 0.016(3) 0.032(3) 0.009(3)
C41 0.048(4) 0.038(4) 0.056(4) 0.009(3) 0.022(3) 0.010(3)
C42 0.042(4) 0.046(4) 0.064(4) 0.013(3) 0.021(3) 0.009(3)
C43 0.066(5) 0.069(5) 0.072(5) 0.026(4) 0.022(4) 0.016(4)
C44 0.056(5) 0.103(7) 0.069(5) 0.015(5) 0.009(4) 0.031(5)
C45 0.040(4) 0.080(6) 0.081(6) -0.002(5) 0.009(4) -0.008(4)
C46 0.050(4) 0.059(5) 0.081(5) 0.019(4) 0.033(4) 0.002(4)
O1 0.044(2) 0.049(3) 0.084(3) 0.029(2) 0.029(2) 0.019(2)
C47 0.051(4) 0.058(4) 0.075(5) 0.021(3) 0.030(3) 0.014(3)
C48 0.066(7) 0.112(17) 0.161(18) 0.052(15) 0.073(11) 0.048(9)
C49 0.076(6) 0.079(11) 0.102(12) 0.021(9) 0.021(7) 0.057(6)
C50 0.074(4) 0.089(6) 0.154(8) 0.074(5) 0.053(5) 0.046(4)
C49A 0.073(7) 0.081(9) 0.151(18) 0.036(11) 0.046(10) 0.051(8)
C48A 0.046(4) 0.079(8) 0.096(11) 0.034(9) 0.043(5) 0.037(5)
B1 0.051(4) 0.050(4) 0.065(5) 0.034(4) 0.027(4) 0.034(4)

loop_
_atom_type_symbol
_atom_type_description
_atom_type_scat_dispersion_real
_atom_type_scat_dispersion_imag
_atom_type_scat_source
C C 0.0033 0.0016 'International Tables Vol C Tables 4.2.6.8 and 6.1.1.4'
H H 0.0000 0.0000 'International Tables Vol C Tables 4.2.6.8 and 6.1.1.4'
B B 0.0013 0.0007 'International Tables Vol C Tables 4.2.6.8 and 6.1.1.4'
N N 0.0061 0.0033 'International Tables Vol C Tables 4.2.6.8 and 6.1.1.4'
O O 0.0106 0.0060 'International Tables Vol C Tables 4.2.6.8 and 6.1.1.4'
P P 0.1023 0.0942 'International Tables Vol C Tables 4.2.6.8 and 6.1.1.4'
Nd Nd -0.1943 3.0179 'International Tables Vol C Tables 4.2.6.8 and 6.1.1.4'

loop_
_geom_angle_atom_site_label_1
_geom_angle_atom_site_label_2
_geom_angle_atom_site_label_3
_geom_angle
_geom_angle_site_symmetry_3
C4S O1S C1S 108.7(6) .
O1S C1S C2S 105.5(7) .
O1S C1S H1SB 110.6 .
C2S C1S H1SB 110.6 .
O1S C1S H1SA 110.6 .
C2S C1S H1SA 110.6 .
H1SB C1S H1SA 108.8 .
C1S C2S C3S 103.7(7) .
C1S C2S H2SA 111.0 .
C3S C2S H2SA 111.0 .
C1S C2S H2SB 111.0 .
C3S C2S H2SB 111.0 .
H2SA C2S H2SB 109.0 .
C4S C3S C2S 104.7(6) .
C4S C3S H3SB 110.8 .
C2S C3S H3SB 110.8 .
C4S C3S H3SA 110.8 .
C2S C3S H3SA 110.8 .
H3SB C3S H3SA 108.9 .
O1S C4S C3S 108.1(5) .
O1S C4S H4SB 110.1 .
C3S C4S H4SB 110.1 .
O1S C4S H4SA 110.1 .
C3S C4S H4SA 110.1 .
H4SB C4S H4SA 108.4 .
O1 Nd1 N3 150.98(15) .
O1 Nd1 N5 81.82(13) .
N3 Nd1 N5 72.04(15) .
O1 Nd1 N1 81.49(14) .
N3 Nd1 N1 78.01(15) .
N5 Nd1 N1 70.17(15) .
O1 Nd1 P1 107.16(11) .
N3 Nd1 P1 92.69(12) .
N5 Nd1 P1 107.11(11) .
N1 Nd1 P1 170.70(10) .
O1 Nd1 P1 105.10(10) 2_776
N3 Nd1 P1 99.84(12) 2_776
N5 Nd1 P1 170.95(10) 2_776
N1 Nd1 P1 104.68(11) 2_776
P1 Nd1 P1 76.75(5) 2_776
C1 P1 Nd1 128.01(19) .
C1 P1 Nd1 127.67(19) 2_776
Nd1 P1 Nd1 103.25(5) 2_776
C22 N1 N2 105.5(5) .
C22 N1 Nd1 137.7(4) .
N2 N1 Nd1 116.6(3) .
C20 N2 N1 108.7(5) .
C20 N2 B1 125.3(5) .
N1 N2 B1 125.2(5) .
C29 N3 N4 106.0(5) .
C29 N3 Nd1 126.7(4) .
N4 N3 Nd1 126.7(4) .
C31 N4 N3 110.6(5) .
C31 N4 B1 130.0(5) .
N3 N4 B1 118.5(5) .
C40 N5 N6 106.3(4) .
C40 N5 Nd1 137.1(4) .
N6 N5 Nd1 116.7(3) .
C38 N6 N5 108.9(5) .
C38 N6 B1 124.9(5) .
N5 N6 B1 125.7(5) .
C6 C1 C2 117.8(5) .
C6 C1 P1 122.1(4) .
C2 C1 P1 120.1(4) .
C3 C2 C1 119.4(6) .
C3 C2 C7 118.2(6) .
C1 C2 C7 122.4(5) .
C4 C3 C2 121.1(6) .
C4 C3 H3 119.4 .
C2 C3 H3 119.4 .
C5 C4 C3 119.8(6) .
C5 C4 H4 120.1 .
C3 C4 H4 120.1 .
C4 C5 C6 121.4(7) .
C4 C5 H5 119.3 .
C6 C5 H5 119.3 .
C5 C6 C1 120.5(6) .
C5 C6 C10 117.8(6) .
C1 C6 C10 121.6(5) .
C9 C7 C8 110.7(5) .
C9 C7 C2 115.1(6) .
C8 C7 C2 110.6(6) .
C9 C7 H7 106.7 .
C8 C7 H7 106.7 .
C2 C7 H7 106.7 .
C7 C8 H8B 109.5 .
C7 C8 H8C 109.5 .
H8B C8 H8C 109.5 .
C7 C8 H8A 109.5 .
H8B C8 H8A 109.5 .
H8C C8 H8A 109.5 .
C7 C9 H9B 109.5 .
C7 C9 H9A 109.5 .
H9B C9 H9A 109.5 .
C7 C9 H9C 109.5 .
H9B C9 H9C 109.5 .
H9A C9 H9C 109.5 .
C12 C10 C6 111.3(6) .
C12 C10 C11 112.6(7) .
C6 C10 C11 113.5(6) .
C12 C10 H10 106.3 .
C6 C10 H10 106.3 .
C11 C10 H10 106.3 .
C10 C11 H11A 109.5 .
C10 C11 H11B 109.5 .
H11A C11 H11B 109.5 .
C10 C11 H11C 109.5 .
H11A C11 H11C 109.5 .
H11B C11 H11C 109.5 .
C10 C12 H12A 109.5 .
C10 C12 H12C 109.5 .
H12A C12 H12C 109.5 .
C10 C12 H12B 109.5 .
H12A C12 H12B 109.5 .
H12C C12 H12B 109.5 .
N2 C20 C21 110.2(6) .
N2 C20 H20 124.9 .
C21 C20 H20 124.9 .
C20 C21 C22 105.8(6) .
C20 C21 H21 127.1 .
C22 C21 H21 127.1 .
N1 C22 C21 109.7(6) .
N1 C22 C23 124.1(6) .
C21 C22 C23 126.1(6) .
C24 C23 C28 118.2(7) .
C24 C23 C22 123.3(6) .
C28 C23 C22 118.2(6) .
C23 C24 C25 119.8(8) .
C23 C24 H24 120.1 .
C25 C24 H24 120.1 .
C26 C25 C24 121.0(9) .
C26 C25 H25 119.5 .
C24 C25 H25 119.5 .
C27 C26 C25 120.9(9) .
C27 C26 H26 119.5 .
C25 C26 H26 119.5 .
C26 C27 C28 118.3(8) .
C26 C27 H27 120.9 .
C28 C27 H27 120.9 .
C23 C28 C27 121.8(8) .
C23 C28 H28 119.1 .
C27 C28 H28 119.1 .
N3 C29 C30 110.7(6) .
N3 C29 H29 124.6 .
C30 C29 H29 124.6 .
C31 C30 C29 105.3(6) .
C31 C30 H30 127.3 .
C29 C30 H30 127.3 .
N4 C31 C30 107.4(5) .
N4 C31 C32 125.2(6) .
C30 C31 C32 127.4(6) .
C33 C32 C37 117.1(6) .
C33 C32 C31 120.2(6) .
C37 C32 C31 122.6(6) .
C32 C33 C34 121.6(8) .
C32 C33 H33 119.2 .
C34 C33 H33 119.2 .
C35 C34 C33 120.0(8) .
C35 C34 H34 120.0 .
C33 C34 H34 120.0 .
C34 C35 C36 120.0(8) .
C34 C35 H35 120.0 .
C36 C35 H35 120.0 .
C37 C36 C35 119.6(9) .
C37 C36 H36 120.2 .
C35 C36 H36 120.2 .
C36 C37 C32 121.6(8) .
C36 C37 H37 119.2 .
C32 C37 H37 119.2 .
N6 C38 C39 110.1(6) .
N6 C38 H38 124.9 .
C39 C38 H38 124.9 .
C38 C39 C40 105.7(6) .
C38 C39 H39 127.1 .
C40 C39 H39 127.1 .
N5 C40 C39 109.0(6) .
N5 C40 C41 125.0(5) .
C39 C40 C41 126.0(6) .
C42 C41 C46 119.1(6) .
C42 C41 C40 121.4(6) .
C46 C41 C40 119.3(6) .
C41 C42 C43 119.3(7) .
C41 C42 H42 120.4 .
C43 C42 H42 120.4 .
C44 C43 C42 122.5(8) .
C44 C43 H43 118.7 .
C42 C43 H43 118.7 .
C43 C44 C45 118.8(7) .
C43 C44 H44 120.6 .
C45 C44 H44 120.6 .
C46 C45 C44 119.4(7) .
C46 C45 H45 120.3 .
C44 C45 H45 120.3 .
C45 C46 C41 120.8(7) .
C45 C46 H46 119.6 .
C41 C46 H46 119.6 .
C50 O1 C47 107.3(5) .
C50 O1 Nd1 121.0(4) .
C47 O1 Nd1 131.7(3) .
O1 C47 C48 107.4(6) .
O1 C47 C48A 104.8(6) .
O1 C47 H47D 110.8 .
C48A C47 H47D 110.8 .
O1 C47 H47C 110.8 .
C48A C47 H47C 110.8 .
H47D C47 H47C 108.9 .
O1 C47 H47B 111.2 .
C48 C47 H47B 123.6 .
O1 C47 H47A 109.6 .
C48 C47 H47A 94.9 .
H47B C47 H47A 108.7 .
C47 C48 C49 100.6(8) .
C47 C48 H48B 111.7 .
C49 C48 H48B 111.7 .
C47 C48 H48A 111.7 .
C49 C48 H48A 111.7 .
H48B C48 H48A 109.4 .
C50 C49 C48 98.0(8) .
C50 C49 H49A 112.2 .
C48 C49 H49A 112.2 .
C50 C49 H49B 112.2 .
C48 C49 H49B 112.2 .
H49A C49 H49B 109.8 .
O1 C50 C49A 107.2(6) .
O1 C50 C49 104.2(7) .
O1 C50 H50C 110.3 .
C49A C50 H50C 110.3 .
O1 C50 H50D 110.3 .
C49A C50 H50D 110.3 .
C49 C50 H50D 136.1 .
H50C C50 H50D 108.5 .
O1 C50 H50A 110.4 .
C49 C50 H50A 104.5 .
O1 C50 H50B 111.2 .
C49 C50 H50B 117.5 .
H50A C50 H50B 108.7 .
C50 C49A C48A 100.3(7) .
C50 C49A H49C 111.7 .
C48A C49A H49C 111.7 .
C50 C49A H49D 111.7 .
C48A C49A H49D 111.7 .
H49C C49A H49D 109.5 .
C47 C48A C49A 98.2(8) .
C49A C48A H47A 129.4 .
C47 C48A H48D 112.1 .
C49A C48A H48D 112.1 .
H47A C48A H48D 108.6 .
C47 C48A H48C 112.1 .
C49A C48A H48C 112.1 .
H48D C48A H48C 109.8 .
N2 B1 N4 112.4(5) .
N2 B1 N6 108.4(5) .
N4 B1 N6 112.0(6) .
N2 B1 H1 106(3) .
N4 B1 H1 109(3) .
N6 B1 H1 109(3) .

loop_
_geom_bond_atom_site_label_1
_geom_bond_atom_site_label_2
_geom_bond_distance
_geom_bond_site_symmetry_2
O1S C4S 1.417(6) .
O1S C1S 1.419(6) .
C1S C2S 1.483(6) .
C1S H1SB 0.9700 .
C1S H1SA 0.9700 .
C2S C3S 1.495(6) .
C2S H2SA 0.9700 .
C2S H2SB 0.9700 .
C3S C4S 1.476(6) .
C3S H3SB 0.9700 .
C3S H3SA 0.9700 .
C4S H4SB 0.9700 .
C4S H4SA 0.9700 .
Nd1 O1 2.460(4) .
Nd1 N3 2.497(5) .
Nd1 N5 2.707(5) .
Nd1 N1 2.714(5) .
Nd1 P1 2.7808(16) .
Nd1 P1 2.7911(15) 2_776
P1 C1 1.841(6) .
P1 Nd1 2.7910(15) 2_776
N1 C22 1.350(7) .
N1 N2 1.386(6) .
N2 C20 1.330(8) .
N2 B1 1.530(9) .
N3 C29 1.319(8) .
N3 N4 1.354(6) .
N4 C31 1.346(7) .
N4 B1 1.533(9) .
N5 C40 1.352(7) .
N5 N6 1.366(6) .
N6 C38 1.331(8) .
N6 B1 1.539(9) .
C1 C6 1.409(8) .
C1 C2 1.419(8) .
C2 C3 1.392(8) .
C2 C7 1.534(9) .
C3 C4 1.373(10) .
C3 H3 0.9300 .
C4 C5 1.362(10) .
C4 H4 0.9300 .
C5 C6 1.375(8) .
C5 H5 0.9300 .
C6 C10 1.527(8) .
C7 C9 1.506(9) .
C7 C8 1.524(9) .
C7 H7 0.9800 .
C8 H8B 0.9600 .
C8 H8C 0.9600 .
C8 H8A 0.9600 .
C9 H9B 0.9600 .
C9 H9A 0.9600 .
C9 H9C 0.9600 .
C10 C12 1.492(10) .
C10 C11 1.535(10) .
C10 H10 0.9800 .
C11 H11A 0.9600 .
C11 H11B 0.9600 .
C11 H11C 0.9600 .
C12 H12A 0.9600 .
C12 H12C 0.9600 .
C12 H12B 0.9600 .
C20 C21 1.339(10) .
C20 H20 0.9300 .
C21 C22 1.388(9) .
C21 H21 0.9300 .
C22 C23 1.467(9) .
C23 C24 1.365(10) .
C23 C28 1.382(9) .
C24 C25 1.377(11) .
C24 H24 0.9300 .
C25 C26 1.356(13) .
C25 H25 0.9300 .
C26 C27 1.349(13) .
C26 H26 0.9300 .
C27 C28 1.386(11) .
C27 H27 0.9300 .
C28 H28 0.9300 .
C29 C30 1.392(9) .
C29 H29 0.9300 .
C30 C31 1.364(9) .
C30 H30 0.9300 .
C31 C32 1.454(8) .
C32 C33 1.374(9) .
C32 C37 1.388(10) .
C33 C34 1.375(10) .
C33 H33 0.9300 .
C34 C35 1.360(12) .
C34 H34 0.9300 .
C35 C36 1.371(12) .
C35 H35 0.9300 .
C36 C37 1.370(10) .
C36 H36 0.9300 .
C37 H37 0.9300 .
C38 C39 1.337(9) .
C38 H38 0.9300 .
C39 C40 1.390(8) .
C39 H39 0.9300 .
C40 C41 1.477(9) .
C41 C42 1.372(9) .
C41 C46 1.382(9) .
C42 C43 1.373(9) .
C42 H42 0.9300 .
C43 C44 1.343(10) .
C43 H43 0.9300 .
C44 C45 1.392(11) .
C44 H44 0.9300 .
C45 C46 1.376(10) .
C45 H45 0.9300 .
C46 H46 0.9300 .
O1 C50 1.432(7) .
O1 C47 1.435(6) .
C47 C48 1.488(10) .
C47 C48A 1.495(10) .
C47 H47D 0.9700 .
C47 H47C 0.9700 .
C47 H47B 0.9598 .
C47 H47A 0.9601 .
C48 C49 1.554(15) .
C48 H48B 0.9700 .
C48 H48A 0.9700 .
C49 C50 1.501(10) .
C49 H49A 0.9700 .
C49 H49B 0.9700 .
C50 C49A 1.495(10) .
C50 H50C 0.9700 .
C50 H50D 0.9700 .
C50 H50A 0.9600 .
C50 H50B 0.9598 .
C49A C48A 1.551(15) .
C49A H49C 0.9700 .
C49A H49D 0.9700 .
C48A H48D 0.9700 .
C48A H48C 0.9700 .
B1 H1 1.09(6) .

loop_
_geom_torsion_atom_site_label_1
_geom_torsion_atom_site_label_2
_geom_torsion_atom_site_label_3
_geom_torsion_atom_site_label_4
_geom_torsion
_geom_torsion_site_symmetry_1
_geom_torsion_site_symmetry_4
C4S O1S C1S C2S -25(3) . .
O1S C1S C2S C3S 31(2) . .
C1S C2S C3S C4S -25(3) . .
C1S O1S C4S C3S 9(3) . .
C2S C3S C4S O1S 11(3) . .
O1 Nd1 P1 C1 -66.8(3) . .
N3 Nd1 P1 C1 91.7(3) . .
N5 Nd1 P1 C1 19.7(3) . .
P1 Nd1 P1 C1 -168.8(3) 2_776 .
O1 Nd1 P1 Nd1 101.97(11) . 2_776
N3 Nd1 P1 Nd1 -99.48(12) . 2_776
N5 Nd1 P1 Nd1 -171.52(10) . 2_776
P1 Nd1 P1 Nd1 0.0 2_776 2_776
O1 Nd1 N1 C22 -42.0(6) . .
N3 Nd1 N1 C22 158.6(6) . .
N5 Nd1 N1 C22 -126.4(6) . .
P1 Nd1 N1 C22 61.4(6) 2_776 .
O1 Nd1 N1 N2 132.1(4) . .
N3 Nd1 N1 N2 -27.2(4) . .
N5 Nd1 N1 N2 47.8(4) . .
P1 Nd1 N1 N2 -124.4(4) 2_776 .
C22 N1 N2 C20 -0.8(7) . .
Nd1 N1 N2 C20 -176.7(5) . .
C22 N1 N2 B1 169.3(6) . .
Nd1 N1 N2 B1 -6.6(7) . .
O1 Nd1 N3 C29 165.2(5) . .
N5 Nd1 N3 C29 138.4(6) . .
N1 Nd1 N3 C29 -148.8(6) . .
P1 Nd1 N3 C29 31.3(6) . .
P1 Nd1 N3 C29 -45.7(6) 2_776 .
O1 Nd1 N3 N4 -24.5(7) . .
N5 Nd1 N3 N4 -51.3(4) . .
N1 Nd1 N3 N4 21.5(4) . .
P1 Nd1 N3 N4 -158.4(4) . .
P1 Nd1 N3 N4 124.5(4) 2_776 .
C29 N3 N4 C31 1.4(7) . .
Nd1 N3 N4 C31 -170.5(4) . .
C29 N3 N4 B1 -168.5(6) . .
Nd1 N3 N4 B1 19.6(7) . .
O1 Nd1 N5 C40 48.5(6) . .
N3 Nd1 N5 C40 -144.3(6) . .
N1 Nd1 N5 C40 132.4(6) . .
P1 Nd1 N5 C40 -57.0(6) . .
O1 Nd1 N5 N6 -132.9(4) . .
N3 Nd1 N5 N6 34.3(4) . .
N1 Nd1 N5 N6 -49.0(4) . .
P1 Nd1 N5 N6 121.6(4) . .
C40 N5 N6 C38 0.0(7) . .
Nd1 N5 N6 C38 -179.0(4) . .
C40 N5 N6 B1 -171.9(6) . .
Nd1 N5 N6 B1 9.1(7) . .
Nd1 P1 C1 C6 123.9(4) . .
Nd1 P1 C1 C6 -42.3(6) 2_776 .
Nd1 P1 C1 C2 -57.2(5) . .
Nd1 P1 C1 C2 136.7(4) 2_776 .
C6 C1 C2 C3 -0.7(9) . .
P1 C1 C2 C3 -179.7(5) . .
C6 C1 C2 C7 179.8(5) . .
P1 C1 C2 C7 0.8(8) . .
C1 C2 C3 C4 0.1(11) . .
C7 C2 C3 C4 179.6(7) . .
C2 C3 C4 C5 0.6(12) . .
C3 C4 C5 C6 -0.7(12) . .
C4 C5 C6 C1 0.2(11) . .
C4 C5 C6 C10 -176.1(7) . .
C2 C1 C6 C5 0.5(9) . .
P1 C1 C6 C5 179.5(5) . .
C2 C1 C6 C10 176.6(6) . .
P1 C1 C6 C10 -4.4(8) . .
C3 C2 C7 C9 -36.5(9) . .
C1 C2 C7 C9 143.0(6) . .
C3 C2 C7 C8 89.8(7) . .
C1 C2 C7 C8 -90.7(7) . .
C5 C6 C10 C12 87.6(8) . .
C1 C6 C10 C12 -88.6(7) . .
C5 C6 C10 C11 -40.8(9) . .
C1 C6 C10 C11 143.0(6) . .
N1 N2 C20 C21 -0.5(9) . .
B1 N2 C20 C21 -170.5(7) . .
N2 C20 C21 C22 1.5(10) . .
N2 N1 C22 C21 1.7(8) . .
Nd1 N1 C22 C21 176.2(5) . .
N2 N1 C22 C23 179.1(6) . .
Nd1 N1 C22 C23 -6.4(10) . .
C20 C21 C22 N1 -2.0(10) . .
C20 C21 C22 C23 -179.3(8) . .
N1 C22 C23 C24 -43.4(11) . .
C21 C22 C23 C24 133.5(9) . .
N1 C22 C23 C28 142.6(7) . .
C21 C22 C23 C28 -40.4(11) . .
C28 C23 C24 C25 0.3(12) . .
C22 C23 C24 C25 -173.6(8) . .
C23 C24 C25 C26 -1.3(16) . .
C24 C25 C26 C27 1.6(17) . .
C25 C26 C27 C28 -1.0(16) . .
C24 C23 C28 C27 0.3(11) . .
C22 C23 C28 C27 174.6(7) . .
C26 C27 C28 C23 0.0(13) . .
N4 N3 C29 C30 -1.3(8) . .
Nd1 N3 C29 C30 170.7(4) . .
N3 C29 C30 C31 0.6(8) . .
N3 N4 C31 C30 -1.1(7) . .
B1 N4 C31 C30 167.4(6) . .
N3 N4 C31 C32 175.9(6) . .
B1 N4 C31 C32 -15.7(10) . .
C29 C30 C31 N4 0.3(8) . .
C29 C30 C31 C32 -176.6(6) . .
N4 C31 C32 C33 140.1(7) . .
C30 C31 C32 C33 -43.6(10) . .
N4 C31 C32 C37 -43.5(10) . .
C30 C31 C32 C37 132.8(8) . .
C37 C32 C33 C34 2.4(10) . .
C31 C32 C33 C34 179.0(7) . .
C32 C33 C34 C35 -0.9(12) . .
C33 C34 C35 C36 -1.7(13) . .
C34 C35 C36 C37 2.6(13) . .
C35 C36 C37 C32 -1.1(13) . .
C33 C32 C37 C36 -1.4(11) . .
C31 C32 C37 C36 -177.9(7) . .
N5 N6 C38 C39 -0.9(8) . .
B1 N6 C38 C39 171.2(6) . .
N6 C38 C39 C40 1.3(8) . .
N6 N5 C40 C39 0.8(7) . .
Nd1 N5 C40 C39 179.5(4) . .
N6 N5 C40 C41 -179.8(6) . .
Nd1 N5 C40 C41 -1.1(9) . .
C38 C39 C40 N5 -1.3(8) . .
C38 C39 C40 C41 179.3(6) . .
N5 C40 C41 C42 35.2(10) . .
C39 C40 C41 C42 -145.5(7) . .
N5 C40 C41 C46 -148.1(6) . .
C39 C40 C41 C46 31.2(10) . .
C46 C41 C42 C43 -2.0(10) . .
C40 C41 C42 C43 174.8(6) . .
C41 C42 C43 C44 2.5(12) . .
C42 C43 C44 C45 -1.9(13) . .
C43 C44 C45 C46 0.8(13) . .
C44 C45 C46 C41 -0.3(13) . .
C42 C41 C46 C45 0.9(11) . .
C40 C41 C46 C45 -175.9(7) . .
N3 Nd1 O1 C50 -172.9(6) . .
N5 Nd1 O1 C50 -147.2(6) . .
N1 Nd1 O1 C50 141.7(6) . .
P1 Nd1 O1 C50 -41.8(6) . .
P1 Nd1 O1 C50 38.7(6) 2_776 .
N3 Nd1 O1 C47 6.0(7) . .
N5 Nd1 O1 C47 31.7(5) . .
N1 Nd1 O1 C47 -39.4(5) . .
P1 Nd1 O1 C47 137.1(5) . .
P1 Nd1 O1 C47 -142.4(5) 2_776 .
C50 O1 C47 C48 0.1(13) . .
Nd1 O1 C47 C48 -178.9(11) . .
C50 O1 C47 C48A 26.9(10) . .
Nd1 O1 C47 C48A -152.1(7) . .
O1 C47 C48 C49 27.8(17) . .
C48A C47 C48 C49 -60.4(13) . .
C47 C48 C49 C50 -43.4(17) . .
C47 O1 C50 C49A 2.8(12) . .
Nd1 O1 C50 C49A -178.1(9) . .
C47 O1 C50 C49 -29.4(10) . .
Nd1 O1 C50 C49 149.7(8) . .
C48 C49 C50 O1 45.0(14) . .
C48 C49 C50 C49A -55.0(11) . .
O1 C50 C49A C48A -29.7(15) . .
C49 C50 C49A C48A 59.3(11) . .
O1 C47 C48A C49A -43.9(13) . .
C48 C47 C48A C49A 55.5(13) . .
C50 C49A C48A C47 43.7(15) . .
C20 N2 B1 N4 -127.1(7) . .
N1 N2 B1 N4 64.4(8) . .
C20 N2 B1 N6 108.5(7) . .
N1 N2 B1 N6 -60.0(7) . .
C31 N4 B1 N2 119.6(6) . .
N3 N4 B1 N2 -72.7(7) . .
C31 N4 B1 N6 -118.0(6) . .
N3 N4 B1 N6 49.6(7) . .
C38 N6 B1 N2 -112.0(7) . .
N5 N6 B1 N2 58.8(8) . .
C38 N6 B1 N4 123.5(6) . .
N5 N6 B1 N4 -65.8(7) . .
